data_4324440
loop_
_publ_author_name
'Vadapalli Chandrasekhar'
'Tapas Senapati'
'Atanu Dey'
'E. Carolina Sa\~nudo'

_publ_contact_author_address
;Head, Department of Chemistry
Indian Institute of Technology Kanpur
Kanpur 208016
Uttarpradesh
India
;
_publ_contact_author_email vc@iitk.ac.in
_publ_contact_author_fax '+91-512-259 7436'
_publ_contact_author_name 'Prof. V. Chandrasekhar'
_publ_contact_author_phone '+91-512-259 7259'
_publ_section_title
;
 Rational Assembly of Soluble Copper(II) Phosphonates: Synthesis,
 Structure and Magnetism of Molecular Tetranuclear Copper(II) Phosphonates
;
_journal_name_full 'Inorganic Chemistry'
_journal_page_first 1420
_journal_page_last 1428
_journal_paper_doi 10.1021/ic101982c
_journal_volume 50
_journal_year 2011
_chemical_formula_moiety 'C79 H99 Cu4 N4 O11 P2'
_chemical_formula_sum 'C79 H99 Cu4 N4 O11 P2'
_chemical_formula_weight 1596.77
_chemical_name_common copperphosphonate
_chemical_name_systematic
; 
 ? 
;
_space_group_IT_number 2
_symmetry_cell_setting triclinic
_symmetry_space_group_name_Hall '-P 1'
_symmetry_space_group_name_H-M 'P -1'
_atom_sites_solution_hydrogens geom
_atom_sites_solution_primary direct
_atom_sites_solution_secondary difmap
_audit_creation_method SHELXL-97
_cell_angle_alpha 68.379(5)
_cell_angle_beta 86.815(5)
_cell_angle_gamma 64.470(5)
_cell_formula_units_Z 2
_cell_length_a 15.806(5)
_cell_length_b 16.854(5)
_cell_length_c 17.237(5)
_cell_measurement_reflns_used 5048
_cell_measurement_temperature 100(2)
_cell_measurement_theta_max 27.55
_cell_measurement_theta_min 2.22
_cell_volume 3823(2)
_computing_cell_refinement 'Bruker SMART'
_computing_data_collection 'Bruker SMART'
_computing_data_reduction 'Bruker SAINT'
_computing_molecular_graphics 'Bruker SHELXTL'
_computing_publication_material 'Bruker SHELXTL'
_computing_structure_refinement 'Bruker SHELXTL'
_computing_structure_solution 'Bruker SHELXTL'
_diffrn_ambient_temperature 100(2)
_diffrn_measured_fraction_theta_full 0.977
_diffrn_measured_fraction_theta_max 0.977
_diffrn_measurement_device_type 'CCD area detector'
_diffrn_measurement_method 'phi and omega scans'
_diffrn_radiation_monochromator graphite
_diffrn_radiation_source 'fine-focus sealed tube'
_diffrn_radiation_type MoK\a
_diffrn_radiation_wavelength 0.71069
_diffrn_reflns_av_R_equivalents 0.0332
_diffrn_reflns_av_sigmaI/netI 0.0741
_diffrn_reflns_limit_h_max 19
_diffrn_reflns_limit_h_min -17
_diffrn_reflns_limit_k_max 20
_diffrn_reflns_limit_k_min -16
_diffrn_reflns_limit_l_max 20
_diffrn_reflns_limit_l_min -20
_diffrn_reflns_number 20508
_diffrn_reflns_theta_full 25.50
_diffrn_reflns_theta_max 25.50
_diffrn_reflns_theta_min 2.04
_exptl_absorpt_coefficient_mu 1.201
_exptl_absorpt_correction_T_max 0.887
_exptl_absorpt_correction_T_min 0.750
_exptl_absorpt_correction_type empirical
_exptl_absorpt_process_details SADABS
_exptl_crystal_colour blue
_exptl_crystal_density_diffrn 1.387
_exptl_crystal_description block
_exptl_crystal_F_000 1670
_exptl_crystal_size_max 0.30
_exptl_crystal_size_mid 0.20
_exptl_crystal_size_min 0.10
_refine_diff_density_max 0.969
_refine_diff_density_min -0.621
_refine_diff_density_rms 0.106
_refine_ls_extinction_method none
_refine_ls_goodness_of_fit_ref 1.026
_refine_ls_hydrogen_treatment constr
_refine_ls_matrix_type full
_refine_ls_number_parameters 921
_refine_ls_number_reflns 13909
_refine_ls_number_restraints 0
_refine_ls_restrained_S_all 1.026
_refine_ls_R_factor_all 0.0807
_refine_ls_R_factor_gt 0.0567
_refine_ls_shift/su_max 0.006
_refine_ls_shift/su_mean 0.001
_refine_ls_structure_factor_coef Fsqd
_refine_ls_weighting_details 'calc w=1/[\s^2^(Fo^2^)+(0.0766P)^2^+0.8564P] where P=(Fo^2^+2Fc^2^)/3'
_refine_ls_weighting_scheme calc
_refine_ls_wR_factor_gt 0.1343
_refine_ls_wR_factor_ref 0.1532
_reflns_number_gt 10106
_reflns_number_total 13909
_reflns_threshold_expression >2sigma(I)
_cod_data_source_file ic101982c_si_001_5.cif
_cod_data_source_block Complex_5
_cod_database_code 4324440

loop_
_symmetry_equiv_pos_as_xyz
'x, y, z'
'-x, -y, -z'

loop_
_atom_site_label
_atom_site_type_symbol
_atom_site_fract_x
_atom_site_fract_y
_atom_site_fract_z
_atom_site_U_iso_or_equiv
_atom_site_adp_type
_atom_site_occupancy
_atom_site_symmetry_multiplicity
_atom_site_calc_flag
_atom_site_refinement_flags
C1 C 1.3046(4) 0.0228(3) 0.1951(3) 0.0375(12) Uani 1 1 d .
H1A H 1.2431 0.0288 0.1828 0.056 Uiso 1 1 calc R
H1B H 1.3442 -0.0414 0.2322 0.056 Uiso 1 1 calc R
H1C H 1.3320 0.0380 0.1437 0.056 Uiso 1 1 calc R
C2 C 1.2961(3) 0.0894(3) 0.2361(3) 0.0301(10) Uani 1 1 d .
C3 C 1.3783(3) 0.0925(3) 0.2612(3) 0.0331(11) Uani 1 1 d .
C4 C 1.4753(3) 0.0276(4) 0.2484(4) 0.0492(14) Uani 1 1 d .
H4A H 1.5222 0.0393 0.2690 0.074 Uiso 1 1 calc R
H4B H 1.4780 0.0399 0.1895 0.074 Uiso 1 1 calc R
H4C H 1.4873 -0.0375 0.2784 0.074 Uiso 1 1 calc R
C5 C 1.3670(3) 0.1569(3) 0.2961(3) 0.0309(10) Uani 1 1 d .
H5 H 1.4206 0.1578 0.3146 0.037 Uiso 1 1 calc R
C6 C 1.2771(3) 0.2224(3) 0.3053(3) 0.0279(10) Uani 1 1 d .
C7 C 1.1949(3) 0.2195(3) 0.2801(3) 0.0253(9) Uani 1 1 d .
C8 C 1.2081(3) 0.1508(3) 0.2466(3) 0.0274(10) Uani 1 1 d .
H8 H 1.1553 0.1466 0.2310 0.033 Uiso 1 1 calc R
C9 C 1.2743(3) 0.2903(3) 0.3377(3) 0.0262(10) Uani 1 1 d .
H9 H 1.3316 0.2843 0.3566 0.031 Uiso 1 1 calc R
C10 C 1.2039(3) 0.4291(3) 0.3706(3) 0.0314(11) Uani 1 1 d .
H10A H 1.2183 0.4744 0.3250 0.038 Uiso 1 1 calc R
H10B H 1.2542 0.3969 0.4168 0.038 Uiso 1 1 calc R
C11 C 1.1112(3) 0.4803(3) 0.3988(3) 0.0339(11) Uani 1 1 d .
H11 H 1.1114 0.4380 0.4560 0.041 Uiso 1 1 calc R
C12 C 1.0977(3) 0.5706(3) 0.4041(3) 0.0314(11) Uani 1 1 d .
H12A H 1.1388 0.5576 0.4515 0.038 Uiso 1 1 calc R
H12B H 1.1131 0.6090 0.3532 0.038 Uiso 1 1 calc R
C13 C 0.9746(3) 0.6846(3) 0.4462(3) 0.0279(10) Uani 1 1 d .
H13 H 1.0226 0.6927 0.4662 0.033 Uiso 1 1 calc R
C14 C 0.8801(3) 0.7441(3) 0.4532(3) 0.0301(10) Uani 1 1 d .
C15 C 0.8011(3) 0.7364(3) 0.4263(3) 0.0299(10) Uani 1 1 d .
C16 C 0.7107(3) 0.8032(3) 0.4317(3) 0.0381(12) Uani 1 1 d .
H16 H 0.6580 0.8002 0.4142 0.046 Uiso 1 1 calc R
C17 C 0.6969(4) 0.8728(3) 0.4617(3) 0.0411(13) Uani 1 1 d .
C18 C 0.5981(4) 0.9406(4) 0.4654(3) 0.0549(16) Uani 1 1 d .
H18A H 0.5540 0.9227 0.4491 0.082 Uiso 1 1 calc R
H18B H 0.5855 1.0040 0.4278 0.082 Uiso 1 1 calc R
H18C H 0.5915 0.9386 0.5217 0.082 Uiso 1 1 calc R
C19 C 0.7746(4) 0.8796(3) 0.4881(3) 0.0391(12) Uani 1 1 d .
C20 C 0.7610(4) 0.9581(3) 0.5190(3) 0.0492(14) Uani 1 1 d .
H20A H 0.8215 0.9506 0.5364 0.074 Uiso 1 1 calc R
H20B H 0.7249 0.9538 0.5658 0.074 Uiso 1 1 calc R
H20C H 0.7280 1.0192 0.4744 0.074 Uiso 1 1 calc R
C21 C 0.8632(3) 0.8155(3) 0.4847(3) 0.0350(11) Uani 1 1 d .
H21 H 0.9148 0.8189 0.5041 0.042 Uiso 1 1 calc R
C22 C 1.1373(3) 0.0567(3) -0.0129(3) 0.0350(11) Uani 1 1 d .
H22A H 1.1962 0.0566 -0.0298 0.052 Uiso 1 1 calc R
H22B H 1.0999 0.0648 -0.0597 0.052 Uiso 1 1 calc R
H22C H 1.1492 -0.0026 0.0323 0.052 Uiso 1 1 calc R
C23 C 1.0841(3) 0.1384(3) 0.0165(3) 0.0268(10) Uani 1 1 d .
C24 C 0.9935(3) 0.1552(3) 0.0424(3) 0.0270(10) Uani 1 1 d .
C25 C 0.9466(3) 0.0973(3) 0.0377(3) 0.0337(11) Uani 1 1 d .
H25A H 0.8885 0.1150 0.0619 0.051 Uiso 1 1 calc R
H25B H 0.9874 0.0311 0.0681 0.051 Uiso 1 1 calc R
H25C H 0.9337 0.1083 -0.0201 0.051 Uiso 1 1 calc R
C26 C 0.9483(3) 0.2275(3) 0.0720(3) 0.0273(10) Uani 1 1 d .
H26 H 0.8885 0.2382 0.0882 0.033 Uiso 1 1 calc R
C27 C 0.9877(3) 0.2854(3) 0.0788(3) 0.0250(9) Uani 1 1 d .
C28 C 1.0803(3) 0.2665(3) 0.0529(3) 0.0243(9) Uani 1 1 d .
C29 C 1.1306(3) 0.3166(3) 0.0599(3) 0.0251(9) Uani 1 1 d .
H29 H 1.1906 0.2995 0.0428 0.030 Uiso 1 1 calc R
C30 C 1.1597(3) 0.4253(3) 0.0989(3) 0.0291(10) Uani 1 1 d .
H30A H 1.1958 0.4339 0.0517 0.035 Uiso 1 1 calc R
H30B H 1.2035 0.3836 0.1500 0.035 Uiso 1 1 calc R
C31 C 1.0976(3) 0.5186(3) 0.1040(3) 0.0334(11) Uani 1 1 d .
H31 H 1.0668 0.5619 0.0467 0.040 Uiso 1 1 calc R
C32 C 1.1475(3) 0.5638(3) 0.1306(3) 0.0285(10) Uani 1 1 d .
H32A H 1.1973 0.5161 0.1762 0.034 Uiso 1 1 calc R
H32B H 1.1759 0.5923 0.0839 0.034 Uiso 1 1 calc R
C33 C 1.0981(3) 0.7013(3) 0.1660(3) 0.0265(10) Uani 1 1 d .
H33 H 1.1550 0.7014 0.1495 0.032 Uiso 1 1 calc R
C34 C 1.0398(3) 0.7717(3) 0.1973(3) 0.0257(9) Uani 1 1 d .
C35 C 0.9499(3) 0.7817(3) 0.2210(3) 0.0257(9) Uani 1 1 d .
C36 C 0.8983(3) 0.8557(3) 0.2500(3) 0.0312(10) Uani 1 1 d .
H36 H 0.8381 0.8649 0.2641 0.037 Uiso 1 1 calc R
C37 C 0.9329(3) 0.9145(3) 0.2582(3) 0.0333(11) Uani 1 1 d .
C38 C 0.8734(4) 0.9918(3) 0.2898(3) 0.0433(13) Uani 1 1 d .
H38A H 0.8120 0.9936 0.2966 0.065 Uiso 1 1 calc R
H38B H 0.8671 1.0522 0.2500 0.065 Uiso 1 1 calc R
H38C H 0.9034 0.9787 0.3430 0.065 Uiso 1 1 calc R
C39 C 1.0234(3) 0.9036(3) 0.2365(3) 0.0338(11) Uani 1 1 d .
C40 C 1.0637(4) 0.9660(4) 0.2466(3) 0.0435(13) Uani 1 1 d .
H40A H 1.0759 0.9517 0.3053 0.065 Uiso 1 1 calc R
H40B H 1.0192 1.0316 0.2191 0.065 Uiso 1 1 calc R
H40C H 1.1216 0.9545 0.2219 0.065 Uiso 1 1 calc R
C41 C 1.0740(3) 0.8339(3) 0.2059(3) 0.0340(11) Uani 1 1 d .
H41 H 1.1332 0.8273 0.1901 0.041 Uiso 1 1 calc R
C42 C 0.9624(5) 0.1153(4) 0.4255(4) 0.0698(19) Uani 1 1 d .
H42A H 0.9848 0.1017 0.4818 0.105 Uiso 1 1 calc R
H42B H 1.0148 0.0868 0.3981 0.105 Uiso 1 1 calc R
H42C H 0.9182 0.0897 0.4274 0.105 Uiso 1 1 calc R
C43 C 0.9144(4) 0.2215(3) 0.3774(3) 0.0402(12) Uani 1 1 d .
H43 H 0.9623 0.2449 0.3716 0.048 Uiso 1 1 calc R
C44 C 0.8745(4) 0.2435(4) 0.2887(3) 0.0438(13) Uani 1 1 d .
H44A H 0.8275 0.2209 0.2927 0.066 Uiso 1 1 calc R
H44B H 0.9246 0.2124 0.2607 0.066 Uiso 1 1 calc R
H44C H 0.8464 0.3110 0.2573 0.066 Uiso 1 1 calc R
C45 C 0.8351(4) 0.2763(4) 0.4191(3) 0.0442(13) Uani 1 1 d .
C46 C 0.7952(3) 0.3763(4) 0.3949(3) 0.0345(11) Uani 1 1 d .
C47 C 0.7113(4) 0.4243(4) 0.4257(3) 0.0436(13) Uani 1 1 d .
C48 C 0.6453(4) 0.5685(5) 0.4643(4) 0.0669(19) Uani 1 1 d .
H48A H 0.6129 0.5414 0.5068 0.100 Uiso 1 1 calc R
H48B H 0.6102 0.6365 0.4414 0.100 Uiso 1 1 calc R
H48C H 0.7071 0.5509 0.4887 0.100 Uiso 1 1 calc R
C49 C 0.6547(3) 0.5312(4) 0.3944(3) 0.0451(14) Uani 1 1 d .
H49 H 0.6889 0.5593 0.3527 0.054 Uiso 1 1 calc R
C50 C 0.5561(4) 0.5657(5) 0.3505(4) 0.078(2) Uani 1 1 d .
H50A H 0.5622 0.5412 0.3072 0.117 Uiso 1 1 calc R
H50B H 0.5257 0.6340 0.3259 0.117 Uiso 1 1 calc R
H50C H 0.5189 0.5436 0.3909 0.117 Uiso 1 1 calc R
C52 C 0.7228(6) 0.2670(6) 0.5191(4) 0.077(2) Uani 1 1 d .
C53 C 0.6858(8) 0.2117(8) 0.5909(5) 0.131(4) Uani 1 1 d .
H53 H 0.7399 0.1487 0.6077 0.157 Uiso 1 1 calc R
C54 C 0.6915(4) 0.2324(4) 0.6685(4) 0.0577(16) Uani 1 1 d .
H54A H 0.6497 0.2978 0.6576 0.087 Uiso 1 1 calc R
H54B H 0.7551 0.2203 0.6822 0.087 Uiso 1 1 calc R
H54C H 0.6735 0.1921 0.7148 0.087 Uiso 1 1 calc R
C55 C 0.6190(7) 0.1906(7) 0.5725(5) 0.129(4) Uani 1 1 d .
H55A H 0.5965 0.2100 0.5167 0.155 Uiso 1 1 calc R
H55B H 0.5950 0.1566 0.6155 0.155 Uiso 1 1 calc R
C56 C 0.7986(5) 0.2240(5) 0.4823(3) 0.0637(18) Uani 1 1 d .
H56 H 0.8268 0.1581 0.4999 0.076 Uiso 1 1 calc R
C57 C 0.6266(4) 0.4509(4) 0.1736(3) 0.0438(13) Uani 1 1 d .
H57A H 0.5597 0.4760 0.1596 0.066 Uiso 1 1 calc R
H57B H 0.6386 0.4566 0.2248 0.066 Uiso 1 1 calc R
H57C H 0.6567 0.3851 0.1809 0.066 Uiso 1 1 calc R
C58 C 0.6658(3) 0.5065(3) 0.1029(3) 0.0339(11) Uani 1 1 d .
H58 H 0.7340 0.4794 0.1186 0.041 Uiso 1 1 calc R
C59 C 0.6513(4) 0.4951(4) 0.0231(3) 0.0448(13) Uani 1 1 d .
H59A H 0.6862 0.4295 0.0305 0.067 Uiso 1 1 calc R
H59B H 0.6731 0.5332 -0.0217 0.067 Uiso 1 1 calc R
H59C H 0.5853 0.5154 0.0092 0.067 Uiso 1 1 calc R
C60 C 0.6218(3) 0.6112(3) 0.0923(3) 0.0304(10) Uani 1 1 d .
C61 C 0.6700(3) 0.6557(3) 0.1146(3) 0.0278(10) Uani 1 1 d .
C62 C 0.6206(3) 0.7525(3) 0.1047(3) 0.0314(10) Uani 1 1 d .
C63 C 0.6219(3) 0.9120(3) 0.0767(4) 0.0457(13) Uani 1 1 d .
H63A H 0.6257 0.9212 0.0185 0.069 Uiso 1 1 calc R
H63B H 0.6568 0.9394 0.0926 0.069 Uiso 1 1 calc R
H63C H 0.5570 0.9424 0.0852 0.069 Uiso 1 1 calc R
C64 C 0.6635(3) 0.8058(3) 0.1304(3) 0.0343(11) Uani 1 1 d .
H64 H 0.7313 0.7777 0.1257 0.041 Uiso 1 1 calc R
C65 C 0.6518(4) 0.7910(4) 0.2220(3) 0.0449(13) Uani 1 1 d .
H65A H 0.5857 0.8163 0.2284 0.067 Uiso 1 1 calc R
H65B H 0.6799 0.8231 0.2393 0.067 Uiso 1 1 calc R
H65C H 0.6822 0.7242 0.2561 0.067 Uiso 1 1 calc R
C66 C 0.5243(3) 0.8027(4) 0.0728(3) 0.0393(12) Uani 1 1 d .
H66 H 0.4920 0.8665 0.0652 0.047 Uiso 1 1 calc R
C67 C 0.4763(3) 0.7602(4) 0.0524(3) 0.0431(13) Uani 1 1 d .
C68 C 0.3709(3) 0.8163(4) 0.0216(4) 0.0516(15) Uani 1 1 d .
H68 H 0.3503 0.8784 0.0255 0.062 Uiso 1 1 calc R
C69 C 0.3513(4) 0.8349(5) -0.0704(4) 0.072(2) Uani 1 1 d .
H69A H 0.3879 0.8651 -0.1034 0.107 Uiso 1 1 calc R
H69B H 0.2853 0.8757 -0.0895 0.107 Uiso 1 1 calc R
H69C H 0.3682 0.7757 -0.0764 0.107 Uiso 1 1 calc R
C70 C 0.3159(4) 0.7690(4) 0.0782(4) 0.0642(18) Uani 1 1 d .
H70A H 0.2496 0.8110 0.0638 0.096 Uiso 1 1 calc R
H70B H 0.3345 0.7546 0.1357 0.096 Uiso 1 1 calc R
H70C H 0.3286 0.7112 0.0710 0.096 Uiso 1 1 calc R
C71 C 0.5257(3) 0.6657(4) 0.0613(3) 0.0411(12) Uani 1 1 d .
H71 H 0.4937 0.6376 0.0460 0.049 Uiso 1 1 calc R
C72 C 0.3786(6) 0.5171(7) 0.2762(5) 0.095(3) Uani 1 1 d .
H72A H 0.4115 0.5553 0.2528 0.142 Uiso 1 1 calc R
H72B H 0.3700 0.5115 0.3332 0.142 Uiso 1 1 calc R
H72C H 0.3181 0.5465 0.2436 0.142 Uiso 1 1 calc R
C73 C 0.4354(5) 0.4196(6) 0.2745(4) 0.073(2) Uani 1 1 d .
C74 C 0.5111(6) 0.3509(7) 0.3375(4) 0.087(3) Uani 1 1 d .
H74 H 0.5213 0.3634 0.3835 0.104 Uiso 1 1 calc R
C75 C 0.5710(7) 0.2643(7) 0.3317(5) 0.093(3) Uani 1 1 d .
H75 H 0.6218 0.2200 0.3731 0.112 Uiso 1 1 calc R
C76 C 0.5554(7) 0.2435(7) 0.2645(5) 0.098(3) Uani 1 1 d .
H76 H 0.5952 0.1861 0.2598 0.118 Uiso 1 1 calc R
C77 C 0.4783(5) 0.3115(7) 0.2043(4) 0.079(2) Uani 1 1 d .
H77 H 0.4656 0.2983 0.1597 0.094 Uiso 1 1 calc R
C78 C 0.4208(5) 0.3969(7) 0.2090(4) 0.079(2) Uani 1 1 d .
H78 H 0.3705 0.4409 0.1670 0.094 Uiso 1 1 calc R
C79 C 1.1239(3) 0.1940(3) 0.0220(3) 0.0265(10) Uani 1 1 d .
H79 H 1.1831 0.1833 0.0042 0.032 Uiso 1 1 calc R
C80 C 0.6775(5) 0.3668(6) 0.4875(4) 0.0643(19) Uani 1 1 d .
H80 H 0.6223 0.3966 0.5084 0.077 Uiso 1 1 calc R
N1 N 1.1975(2) 0.3597(2) 0.3424(2) 0.0254(8) Uani 1 1 d .
N2 N 0.9994(2) 0.6210(3) 0.4146(2) 0.0262(8) Uani 1 1 d .
N3 N 1.0996(2) 0.3837(2) 0.0879(2) 0.0238(8) Uani 1 1 d .
N4 N 1.0789(2) 0.6374(2) 0.1586(2) 0.0249(8) Uani 1 1 d .
O1 O 0.9114(2) 0.7276(2) 0.21819(19) 0.0284(7) Uani 1 1 d .
O2 O 1.02362(19) 0.5128(2) 0.15337(18) 0.0261(7) Uani 1 1 d .
O3 O 0.93875(19) 0.3521(2) 0.10644(18) 0.0254(7) Uani 1 1 d .
O4 O 0.8065(2) 0.6721(2) 0.39767(19) 0.0331(7) Uani 1 1 d .
O5 O 1.03333(18) 0.4937(2) 0.34885(18) 0.0248(7) Uani 1 1 d .
O6 O 1.10891(19) 0.2773(2) 0.28467(18) 0.0266(7) Uani 1 1 d .
O7 O 0.8493(2) 0.5106(2) 0.37487(19) 0.0326(7) Uani 1 1 d .
O8 O 0.94339(19) 0.3948(2) 0.30687(18) 0.0245(6) Uani 1 1 d .
O9 O 0.77711(19) 0.5098(2) 0.24620(17) 0.0248(6) Uani 1 1 d .
O10 O 0.83870(18) 0.6309(2) 0.18407(18) 0.0261(7) Uani 1 1 d .
O11 O 0.84442(19) 0.5278(2) 0.10694(18) 0.0271(7) Uani 1 1 d .
P1 P 0.85024(8) 0.44851(8) 0.33114(7) 0.0254(3) Uani 1 1 d .
P2 P 0.79162(7) 0.58183(8) 0.16026(7) 0.0236(3) Uani 1 1 d .
Cu1 Cu 0.97674(3) 0.43722(4) 0.12213(3) 0.02399(14) Uani 1 1 d .
Cu2 Cu 0.96316(3) 0.62623(4) 0.18038(3) 0.02404(14) Uani 1 1 d .
Cu3 Cu 1.07027(3) 0.38241(4) 0.31805(3) 0.02439(14) Uani 1 1 d .
Cu4 Cu 0.91760(3) 0.58154(4) 0.37617(3) 0.02595(15) Uani 1 1 d .

loop_
_atom_site_aniso_label
_atom_site_aniso_U_11
_atom_site_aniso_U_22
_atom_site_aniso_U_33
_atom_site_aniso_U_23
_atom_site_aniso_U_13
_atom_site_aniso_U_12
C1 0.046(3) 0.029(3) 0.032(3) -0.015(2) 0.002(2) -0.009(2)
C2 0.041(3) 0.023(2) 0.020(2) -0.009(2) 0.005(2) -0.008(2)
C3 0.035(3) 0.031(3) 0.026(3) -0.015(2) 0.003(2) -0.004(2)
C4 0.036(3) 0.048(3) 0.061(4) -0.037(3) 0.009(3) -0.004(2)
C5 0.027(2) 0.032(3) 0.031(3) -0.017(2) 0.0015(19) -0.005(2)
C6 0.031(2) 0.024(2) 0.025(2) -0.011(2) 0.0035(19) -0.0082(19)
C7 0.026(2) 0.025(2) 0.021(2) -0.0100(19) 0.0041(18) -0.0076(19)
C8 0.036(2) 0.025(2) 0.018(2) -0.0066(19) 0.0029(19) -0.013(2)
C9 0.024(2) 0.029(2) 0.026(2) -0.014(2) 0.0027(18) -0.0086(19)
C10 0.026(2) 0.036(3) 0.042(3) -0.027(2) 0.009(2) -0.012(2)
C11 0.027(2) 0.038(3) 0.041(3) -0.027(2) 0.000(2) -0.007(2)
C12 0.028(2) 0.033(3) 0.039(3) -0.022(2) 0.011(2) -0.012(2)
C13 0.034(2) 0.026(2) 0.025(2) -0.014(2) 0.0033(19) -0.010(2)
C14 0.031(2) 0.024(2) 0.023(2) -0.011(2) 0.0022(19) -0.0002(19)
C15 0.035(3) 0.024(2) 0.016(2) -0.0050(19) 0.0005(19) -0.003(2)
C16 0.033(3) 0.046(3) 0.025(3) -0.021(2) 0.002(2) -0.003(2)
C17 0.042(3) 0.030(3) 0.026(3) -0.011(2) 0.004(2) 0.007(2)
C18 0.039(3) 0.051(4) 0.045(3) -0.026(3) -0.002(3) 0.012(3)
C19 0.051(3) 0.025(3) 0.028(3) -0.012(2) 0.009(2) -0.004(2)
C20 0.064(4) 0.031(3) 0.037(3) -0.017(3) 0.014(3) -0.005(3)
C21 0.044(3) 0.025(3) 0.024(3) -0.009(2) 0.007(2) -0.006(2)
C22 0.033(3) 0.029(3) 0.041(3) -0.020(2) 0.005(2) -0.006(2)
C23 0.025(2) 0.023(2) 0.024(2) -0.009(2) -0.0003(18) -0.0036(19)
C24 0.031(2) 0.024(2) 0.022(2) -0.008(2) 0.0008(19) -0.0088(19)
C25 0.032(2) 0.032(3) 0.039(3) -0.019(2) 0.006(2) -0.011(2)
C26 0.029(2) 0.027(2) 0.025(2) -0.010(2) 0.0034(19) -0.011(2)
C27 0.026(2) 0.026(2) 0.021(2) -0.011(2) 0.0043(18) -0.0088(19)
C28 0.028(2) 0.024(2) 0.019(2) -0.0072(19) 0.0030(18) -0.0103(19)
C29 0.019(2) 0.019(2) 0.027(2) -0.0066(19) 0.0066(18) -0.0026(17)
C30 0.021(2) 0.034(3) 0.038(3) -0.024(2) 0.0076(19) -0.0089(19)
C31 0.034(3) 0.031(3) 0.045(3) -0.019(2) 0.020(2) -0.020(2)
C32 0.020(2) 0.036(3) 0.037(3) -0.022(2) 0.0109(19) -0.013(2)
C33 0.026(2) 0.027(2) 0.024(2) -0.006(2) 0.0022(18) -0.0120(19)
C34 0.028(2) 0.021(2) 0.024(2) -0.0067(19) 0.0023(18) -0.0099(19)
C35 0.026(2) 0.025(2) 0.021(2) -0.0073(19) 0.0032(18) -0.0082(19)
C36 0.034(3) 0.031(3) 0.027(3) -0.014(2) 0.008(2) -0.011(2)
C37 0.048(3) 0.023(2) 0.025(3) -0.008(2) 0.004(2) -0.012(2)
C38 0.063(3) 0.033(3) 0.043(3) -0.025(3) 0.011(3) -0.020(3)
C39 0.045(3) 0.025(3) 0.032(3) -0.009(2) -0.001(2) -0.017(2)
C40 0.054(3) 0.033(3) 0.047(3) -0.020(3) 0.004(3) -0.017(2)
C41 0.032(2) 0.027(3) 0.037(3) -0.007(2) 0.002(2) -0.012(2)
C42 0.084(5) 0.037(3) 0.079(5) -0.006(3) -0.011(4) -0.029(3)
C43 0.050(3) 0.031(3) 0.041(3) -0.011(2) 0.003(2) -0.020(2)
C44 0.055(3) 0.043(3) 0.037(3) -0.017(3) 0.011(2) -0.023(3)
C45 0.057(3) 0.053(4) 0.031(3) -0.013(3) 0.007(2) -0.035(3)
C46 0.038(3) 0.053(3) 0.023(2) -0.015(2) 0.008(2) -0.028(2)
C47 0.043(3) 0.072(4) 0.034(3) -0.031(3) 0.015(2) -0.033(3)
C48 0.050(3) 0.102(5) 0.070(4) -0.064(4) 0.010(3) -0.026(4)
C49 0.026(2) 0.078(4) 0.050(3) -0.045(3) 0.018(2) -0.023(3)
C50 0.044(3) 0.127(6) 0.096(5) -0.091(5) 0.015(3) -0.027(4)
C52 0.134(7) 0.114(6) 0.047(4) -0.043(4) 0.039(4) -0.102(6)
C53 0.245(12) 0.229(11) 0.059(5) -0.082(6) 0.087(6) -0.213(11)
C54 0.066(4) 0.070(4) 0.045(4) -0.023(3) 0.021(3) -0.037(3)
C55 0.204(10) 0.225(11) 0.048(4) -0.029(6) 0.037(5) -0.194(10)
C56 0.104(5) 0.086(5) 0.029(3) -0.020(3) 0.019(3) -0.070(4)
C57 0.052(3) 0.045(3) 0.046(3) -0.023(3) 0.015(3) -0.028(3)
C58 0.029(2) 0.044(3) 0.036(3) -0.021(2) 0.008(2) -0.018(2)
C59 0.043(3) 0.065(4) 0.046(3) -0.036(3) 0.012(2) -0.029(3)
C60 0.023(2) 0.037(3) 0.028(3) -0.013(2) 0.0055(19) -0.011(2)
C61 0.022(2) 0.030(3) 0.024(2) -0.010(2) 0.0057(18) -0.0058(19)
C62 0.026(2) 0.029(3) 0.033(3) -0.012(2) 0.009(2) -0.007(2)
C63 0.033(3) 0.037(3) 0.060(4) -0.020(3) 0.006(3) -0.009(2)
C64 0.027(2) 0.028(3) 0.043(3) -0.016(2) 0.004(2) -0.005(2)
C65 0.047(3) 0.041(3) 0.041(3) -0.020(3) 0.002(2) -0.010(2)
C66 0.030(3) 0.034(3) 0.043(3) -0.014(2) 0.002(2) -0.005(2)
C67 0.022(2) 0.044(3) 0.051(3) -0.016(3) 0.002(2) -0.004(2)
C68 0.027(3) 0.051(4) 0.068(4) -0.023(3) 0.000(3) -0.008(2)
C69 0.036(3) 0.080(5) 0.063(4) -0.003(4) -0.014(3) -0.012(3)
C70 0.025(3) 0.064(4) 0.076(5) -0.010(4) -0.003(3) -0.007(3)
C71 0.025(2) 0.048(3) 0.051(3) -0.021(3) 0.001(2) -0.015(2)
C72 0.094(6) 0.159(9) 0.066(5) -0.044(6) 0.018(4) -0.086(6)
C73 0.087(5) 0.122(7) 0.041(4) -0.021(4) 0.015(4) -0.081(5)
C74 0.129(7) 0.112(7) 0.041(4) -0.004(5) -0.003(4) -0.091(6)
C75 0.127(7) 0.097(7) 0.053(5) -0.001(5) -0.010(5) -0.066(6)
C76 0.136(8) 0.124(8) 0.062(5) -0.019(5) 0.025(5) -0.096(7)
C77 0.071(5) 0.132(7) 0.051(4) -0.034(5) 0.010(4) -0.063(5)
C78 0.069(5) 0.149(8) 0.049(4) -0.045(5) 0.016(3) -0.070(5)
C79 0.022(2) 0.026(2) 0.028(2) -0.014(2) 0.0044(18) -0.0041(19)
C80 0.069(4) 0.118(6) 0.048(4) -0.050(4) 0.036(3) -0.066(4)
N1 0.0265(19) 0.027(2) 0.025(2) -0.0153(17) 0.0055(15) -0.0102(16)
N2 0.0232(18) 0.029(2) 0.023(2) -0.0145(17) 0.0073(15) -0.0059(16)
N3 0.0223(18) 0.025(2) 0.0198(19) -0.0083(16) 0.0033(14) -0.0065(15)
N4 0.0220(18) 0.023(2) 0.027(2) -0.0132(17) 0.0038(15) -0.0053(15)
O1 0.0286(16) 0.0283(17) 0.0336(18) -0.0209(15) 0.0082(13) -0.0103(14)
O2 0.0218(15) 0.0325(17) 0.0330(18) -0.0225(15) 0.0080(13) -0.0121(13)
O3 0.0230(15) 0.0292(17) 0.0261(16) -0.0172(14) 0.0076(12) -0.0083(13)
O4 0.0288(16) 0.0388(19) 0.0274(17) -0.0199(16) 0.0029(13) -0.0051(14)
O5 0.0183(14) 0.0294(17) 0.0307(17) -0.0208(14) 0.0048(12) -0.0066(13)
O6 0.0240(15) 0.0273(17) 0.0317(17) -0.0181(14) 0.0061(13) -0.0088(13)
O7 0.0254(16) 0.047(2) 0.0339(18) -0.0282(17) 0.0086(14) -0.0133(15)
O8 0.0215(15) 0.0253(16) 0.0277(17) -0.0145(14) 0.0046(12) -0.0076(13)
O9 0.0238(15) 0.0287(17) 0.0229(16) -0.0123(14) 0.0029(12) -0.0104(13)
O10 0.0186(14) 0.0268(17) 0.0370(18) -0.0201(15) 0.0097(13) -0.0078(12)
O11 0.0225(15) 0.0329(18) 0.0281(17) -0.0189(15) 0.0052(12) -0.0084(13)
P1 0.0227(6) 0.0319(7) 0.0226(6) -0.0143(5) 0.0050(5) -0.0099(5)
P2 0.0193(5) 0.0245(6) 0.0261(6) -0.0138(5) 0.0054(4) -0.0059(5)
Cu1 0.0201(3) 0.0282(3) 0.0267(3) -0.0180(3) 0.0051(2) -0.0074(2)
Cu2 0.0218(3) 0.0257(3) 0.0277(3) -0.0166(2) 0.0057(2) -0.0081(2)
Cu3 0.0214(3) 0.0262(3) 0.0282(3) -0.0172(2) 0.0060(2) -0.0075(2)
Cu4 0.0231(3) 0.0303(3) 0.0236(3) -0.0173(3) 0.0048(2) -0.0055(2)

loop_
_atom_type_symbol
_atom_type_description
_atom_type_scat_dispersion_real
_atom_type_scat_dispersion_imag
_atom_type_scat_source
C C 0.0033 0.0016 'International Tables Vol C Tables 4.2.6.8 and 6.1.1.4'
H H 0.0000 0.0000 'International Tables Vol C Tables 4.2.6.8 and 6.1.1.4'
N N 0.0061 0.0033 'International Tables Vol C Tables 4.2.6.8 and 6.1.1.4'
O O 0.0106 0.0060 'International Tables Vol C Tables 4.2.6.8 and 6.1.1.4'
P P 0.1023 0.0942 'International Tables Vol C Tables 4.2.6.8 and 6.1.1.4'
Cu Cu 0.3201 1.2651 'International Tables Vol C Tables 4.2.6.8 and 6.1.1.4'

loop_
_geom_angle_atom_site_label_1
_geom_angle_atom_site_label_2
_geom_angle_atom_site_label_3
_geom_angle
C8 C2 C3 119.8(4)
C8 C2 C1 120.2(4)
C3 C2 C1 119.9(4)
C5 C3 C2 118.0(4)
C5 C3 C4 121.1(4)
C2 C3 C4 120.9(4)
C3 C5 C6 122.9(4)
C7 C6 C5 119.1(4)
C7 C6 C9 123.3(4)
C5 C6 C9 117.6(4)
O6 C7 C8 118.8(4)
O6 C7 C6 124.0(4)
C8 C7 C6 117.2(4)
C2 C8 C7 122.9(4)
N1 C9 C6 124.6(4)
N1 C10 C11 109.1(4)
O5 C11 C12 111.4(4)
O5 C11 C10 111.4(3)
C12 C11 C10 114.3(4)
N2 C12 C11 108.0(4)
N2 C13 C14 125.7(4)
C21 C14 C13 119.3(4)
C21 C14 C15 118.6(4)
C13 C14 C15 122.0(4)
O4 C15 C16 118.3(4)
O4 C15 C14 125.1(4)
C16 C15 C14 116.6(4)
C17 C16 C15 123.2(5)
C16 C17 C19 119.9(4)
C16 C17 C18 119.5(5)
C19 C17 C18 120.6(5)
C21 C19 C17 118.6(4)
C21 C19 C20 120.5(5)
C17 C19 C20 120.9(4)
C19 C21 C14 123.1(5)
C79 C23 C24 118.5(4)
C79 C23 C22 121.2(4)
C24 C23 C22 120.2(4)
C26 C24 C23 119.1(4)
C26 C24 C25 120.0(4)
C23 C24 C25 120.9(4)
C24 C26 C27 123.7(4)
O3 C27 C26 118.8(4)
O3 C27 C28 124.8(4)
C26 C27 C28 116.4(4)
C79 C28 C29 118.6(4)
C79 C28 C27 118.8(4)
C29 C28 C27 122.6(4)
N3 C29 C28 125.1(4)
N3 C30 C31 107.7(3)
O2 C31 C30 110.9(4)
O2 C31 C32 112.0(4)
C30 C31 C32 115.2(4)
N4 C32 C31 109.0(3)
N4 C33 C34 125.7(4)
C35 C34 C33 122.6(4)
C35 C34 C41 118.8(4)
C33 C34 C41 118.6(4)
O1 C35 C34 124.7(4)
O1 C35 C36 118.2(4)
C34 C35 C36 117.1(4)
C37 C36 C35 123.2(4)
C36 C37 C39 120.0(4)
C36 C37 C38 120.0(4)
C39 C37 C38 120.0(4)
C41 C39 C37 118.0(4)
C41 C39 C40 121.0(4)
C37 C39 C40 121.0(4)
C39 C41 C34 122.9(4)
C42 C43 C45 114.6(5)
C42 C43 C44 109.6(4)
C45 C43 C44 108.8(4)
C56 C45 C46 119.3(5)
C56 C45 C43 117.2(5)
C46 C45 C43 123.5(4)
C45 C46 C47 120.3(5)
C45 C46 P1 123.4(4)
C47 C46 P1 116.1(4)
C80 C47 C46 116.5(5)
C80 C47 C49 118.6(5)
C46 C47 C49 124.8(5)
C47 C49 C48 112.4(5)
C47 C49 C50 112.4(5)
C48 C49 C50 109.7(4)
C56 C52 C80 117.9(6)
C56 C52 C53 122.8(8)
C80 C52 C53 119.3(8)
C55 C53 C52 118.2(7)
C55 C53 C54 123.3(7)
C52 C53 C54 110.8(6)
C52 C56 C45 121.9(7)
C59 C58 C57 110.3(4)
C59 C58 C60 112.3(4)
C57 C58 C60 110.6(4)
C71 C60 C61 117.9(4)
C71 C60 C58 116.9(4)
C61 C60 C58 125.1(4)
C62 C61 C60 119.9(4)
C62 C61 P2 123.1(3)
C60 C61 P2 116.9(3)
C66 C62 C61 118.8(4)
C66 C62 C64 116.8(4)
C61 C62 C64 124.4(4)
C65 C64 C62 108.7(4)
C65 C64 C63 109.7(4)
C62 C64 C63 114.3(4)
C67 C66 C62 122.0(4)
C66 C67 C71 118.6(4)
C66 C67 C68 120.1(5)
C71 C67 C68 121.3(5)
C70 C68 C69 113.0(5)
C70 C68 C67 111.1(5)
C69 C68 C67 111.4(5)
C67 C71 C60 122.7(5)
C78 C73 C74 117.8(8)
C78 C73 C72 122.1(7)
C74 C73 C72 120.0(7)
C75 C74 C73 120.6(7)
C76 C75 C74 120.5(8)
C75 C76 C77 117.7(9)
C78 C77 C76 121.9(8)
C77 C78 C73 121.4(8)
C23 C79 C28 123.5(4)
C52 C80 C47 123.4(6)
C9 N1 C10 119.5(4)
C9 N1 Cu3 126.7(3)
C10 N1 Cu3 113.7(3)
C13 N2 C12 120.6(4)
C13 N2 Cu4 126.5(3)
C12 N2 Cu4 112.9(3)
C29 N3 C30 120.8(3)
C29 N3 Cu1 126.2(3)
C30 N3 Cu1 113.0(2)
C33 N4 C32 121.1(4)
C33 N4 Cu2 125.9(3)
C32 N4 Cu2 113.0(3)
C35 O1 Cu2 127.0(3)
C31 O2 Cu2 109.1(2)
C31 O2 Cu1 107.3(2)
Cu2 O2 Cu1 133.96(15)
C27 O3 Cu1 126.6(3)
C15 O4 Cu4 126.6(3)
C11 O5 Cu4 107.5(2)
C11 O5 Cu3 109.1(2)
Cu4 O5 Cu3 136.11(15)
C7 O6 Cu3 127.7(3)
P1 O7 Cu4 137.24(19)
P1 O8 Cu3 136.08(17)
P1 O9 P2 125.69(18)
P2 O10 Cu2 135.61(16)
P2 O11 Cu1 129.59(17)
O8 P1 O7 115.70(17)
O8 P1 O9 106.50(16)
O7 P1 O9 110.90(17)
O8 P1 C46 115.0(2)
O7 P1 C46 106.6(2)
O9 P1 C46 101.21(19)
O10 P2 O11 114.94(16)
O10 P2 O9 107.28(16)
O11 P2 O9 109.32(17)
O10 P2 C61 115.06(19)
O11 P2 C61 109.64(18)
O9 P2 C61 99.31(18)
O3 Cu1 N3 94.58(13)
O3 Cu1 O11 89.02(12)
N3 Cu1 O11 155.38(14)
O3 Cu1 O2 172.39(13)
N3 Cu1 O2 84.97(13)
O11 Cu1 O2 94.55(12)
O1 Cu2 N4 93.85(13)
O1 Cu2 O10 85.39(12)
N4 Cu2 O10 170.62(14)
O1 Cu2 O2 173.91(13)
N4 Cu2 O2 85.48(13)
O10 Cu2 O2 96.26(11)
O6 Cu3 N1 93.40(13)
O6 Cu3 O8 86.23(12)
N1 Cu3 O8 173.22(14)
O6 Cu3 O5 177.45(13)
N1 Cu3 O5 85.22(13)
O8 Cu3 O5 95.40(11)
O4 Cu4 N2 93.76(14)
O4 Cu4 O7 89.03(13)
N2 Cu4 O7 161.01(14)
O4 Cu4 O5 176.79(14)
N2 Cu4 O5 85.05(13)
O7 Cu4 O5 93.06(12)

loop_
_geom_bond_atom_site_label_1
_geom_bond_atom_site_label_2
_geom_bond_distance
C1 C2 1.490(6)
C2 C8 1.382(6)
C2 C3 1.420(7)
C3 C5 1.370(6)
C3 C4 1.514(6)
C5 C6 1.419(6)
C6 C7 1.418(6)
C6 C9 1.431(6)
C7 O6 1.307(5)
C7 C8 1.409(6)
C9 N1 1.299(5)
C10 N1 1.463(5)
C10 C11 1.506(6)
C11 O5 1.428(5)
C11 C12 1.480(6)
C12 N2 1.453(5)
C13 N2 1.282(5)
C13 C14 1.425(6)
C14 C21 1.416(6)
C14 C15 1.427(6)
C15 O4 1.319(5)
C15 C16 1.412(6)
C16 C17 1.379(7)
C17 C19 1.397(7)
C17 C18 1.501(6)
C19 C21 1.366(6)
C19 C20 1.531(7)
C22 C23 1.525(5)
C23 C79 1.365(6)
C23 C24 1.415(6)
C24 C26 1.386(6)
C24 C25 1.482(6)
C26 C27 1.404(6)
C27 O3 1.302(5)
C27 C28 1.440(6)
C28 C79 1.402(5)
C28 C29 1.422(6)
C29 N3 1.286(5)
C30 N3 1.456(5)
C30 C31 1.487(6)
C31 O2 1.423(5)
C31 C32 1.493(6)
C32 N4 1.473(5)
C33 N4 1.285(5)
C33 C34 1.422(6)
C34 C35 1.412(6)
C34 C41 1.424(6)
C35 O1 1.310(5)
C35 C36 1.417(6)
C36 C37 1.371(6)
C37 C39 1.410(7)
C37 C38 1.512(6)
C39 C41 1.376(6)
C39 C40 1.506(6)
C42 C43 1.508(7)
C43 C45 1.528(7)
C43 C44 1.536(7)
C45 C56 1.399(7)
C45 C46 1.416(7)
C46 C47 1.417(6)
C46 P1 1.808(5)
C47 C80 1.407(8)
C47 C49 1.511(8)
C48 C49 1.526(7)
C49 C50 1.537(7)
C52 C56 1.367(10)
C52 C80 1.403(10)
C52 C53 1.511(9)
C53 C55 1.335(10)
C53 C54 1.517(9)
C57 C58 1.524(7)
C58 C59 1.500(6)
C58 C60 1.533(6)
C60 C71 1.401(6)
C60 C61 1.423(6)
C61 C62 1.420(6)
C61 P2 1.802(4)
C62 C66 1.405(6)
C62 C64 1.522(6)
C63 C64 1.525(6)
C64 C65 1.518(7)
C66 C67 1.376(7)
C67 C71 1.390(7)
C67 C68 1.523(6)
C68 C70 1.508(8)
C68 C69 1.522(8)
C72 C73 1.505(11)
C73 C78 1.378(9)
C73 C74 1.405(10)
C74 C75 1.395(11)
C75 C76 1.390(11)
C76 C77 1.391(11)
C77 C78 1.361(10)
N1 Cu3 1.918(3)
N2 Cu4 1.928(4)
N3 Cu1 1.920(3)
N4 Cu2 1.922(4)
O1 Cu2 1.889(3)
O2 Cu2 1.954(3)
O2 Cu1 1.955(3)
O3 Cu1 1.881(3)
O4 Cu4 1.893(3)
O5 Cu4 1.960(3)
O5 Cu3 1.974(3)
O6 Cu3 1.903(3)
O7 P1 1.493(3)
O7 Cu4 1.931(3)
O8 P1 1.492(3)
O8 Cu3 1.938(3)
O9 P1 1.610(3)
O9 P2 1.612(3)
O10 P2 1.491(3)
O10 Cu2 1.933(3)
O11 P2 1.499(3)
O11 Cu1 1.946(3)
